data_7701667
loop_
_publ_author_name
'Hill, Anthony F.'
'Manzano, Richard A.'

_publ_section_title
;
 A [C<sub>1</sub> + C<sub>2</sub>] route to propargylidyne complexes.
;
_journal_issue 19
_journal_name_full 'Dalton transactions (Cambridge, England : 2003)'
_journal_page_first 6596
_journal_page_last 6610
_journal_paper_doi 10.1039/c9dt00876d
_journal_volume 48
_journal_year 2019
_chemical_formula_moiety 'C30 H31 B Fe N6 O2 W'
_chemical_formula_sum 'C30 H31 B Fe N6 O2 W'
_chemical_formula_weight 758.12
_space_group_crystal_system monoclinic
_space_group_IT_number 14
_space_group_name_Hall '-P 2yn'
_space_group_name_H-M_alt 'P 1 21/n 1'
_atom_sites_solution_hydrogens mixed
_atom_sites_solution_primary dual
_audit_creation_date 2019-02-18
_audit_creation_method
;
Olex2 1.2
(compiled May 18 2018 14:05:52 for OlexSys, GUI svn.r5506)
;
_audit_update_record
;
2019-02-18 deposited with the CCDC.	2019-04-23 downloaded from the CCDC.
;
_cell_angle_alpha 90
_cell_angle_beta 92.404(4)
_cell_angle_gamma 90
_cell_formula_units_Z 4
_cell_length_a 10.0081(3)
_cell_length_b 15.9662(5)
_cell_length_c 18.8514(8)
_cell_measurement_reflns_used 4611
_cell_measurement_temperature 150.01(10)
_cell_measurement_theta_max 71.7550
_cell_measurement_theta_min 3.6140
_cell_volume 3009.64(18)
_computing_cell_refinement 'CrysAlisPro 1.171.38.43 (Rigaku OD, 2015)'
_computing_data_collection 'CrysAlisPro 1.171.38.43 (Rigaku OD, 2015)'
_computing_data_reduction 'CrysAlisPro 1.171.38.43 (Rigaku OD, 2015)'
_computing_molecular_graphics 'Olex2 (Dolomanov et al., 2009)'
_computing_publication_material 'Olex2 (Dolomanov et al., 2009)'
_computing_structure_refinement 'ShelXL (Sheldrick, 2015)'
_computing_structure_solution 'ShelXT (Sheldrick, 2015)'
_diffrn_ambient_environment N~2~
_diffrn_ambient_temperature 150.01(10)
_diffrn_detector 'CCD plate'
_diffrn_detector_area_resol_mean 8.1297
_diffrn_detector_type EosS2
_diffrn_measured_fraction_theta_full 0.998
_diffrn_measured_fraction_theta_max 0.998
_diffrn_measurement_details
;
List of Runs (angles in degrees, time in seconds):

  # Type    Start    End  Width  t~exp~   \w     \q     \k     \f   Frames
#--------------------------------------------------------------------------
  1  \w     29.00  94.00   1.00   18.00    --   35.53-133.00  51.00   65
  2  \w    -34.00 105.00   1.00   18.00    --   35.53   0.00  60.00  139
  3  \w      0.00  28.00   1.00   18.00    --   35.53  92.00 -40.49   28
  4  \w    -32.00  52.00   1.00   18.00    --   35.53 -57.00  30.00   84
  5  \w      9.00 103.00   1.00   18.00    --   35.53  77.00-120.00   94
  6  \w     23.00  89.00   1.00   18.00    --   35.53-125.00-180.00   66
  7  \w     38.00 116.00   1.00   65.00    --  108.00-111.00-120.00   78
  8  \w     40.00  98.00   1.00   65.00    --  108.00 -45.00 -60.00   58
  9  \w     40.00 135.00   1.00   65.00    --  108.00 -77.00  90.00   95
 10  \w     40.00  98.00   1.00   65.00    --  108.00 -45.00  60.00   58
 11  \w     40.00  98.00   1.00   65.00    --  108.00 -45.00-180.00   58
 12  \w     40.00  98.00   1.00   65.00    --  108.00 -45.00   0.00   58
 13  \w     38.00 116.00   1.00   65.00    --  108.00-111.00  60.00   78
 14  \w     40.00  98.00   1.00   65.00    --  108.00 -45.00-120.00   58
 15  \w     91.00 176.00   1.00   65.00    --  108.00  45.00-180.00   85
 16  \w     40.00 135.00   1.00   65.00    --  108.00 -77.00 -90.00   95
 17  \w     38.00  90.00   1.00   65.00    --  108.00 -30.00 150.00   52
 18  \w     39.00 177.00   1.00   65.00    --  108.00   0.00 -30.00  138
 19  \w    -34.00  54.00   1.00   18.00    --   35.53 -38.00-150.00   88
 20  \w     -2.00  24.00   1.00   18.00    --   35.53  96.00  69.29   26
 21  \w      6.00  95.00   1.00   18.00    --   35.53  19.00-150.00   89
 22  \w      9.00 103.00   1.00   18.00    --   35.53  77.00 120.00   94
;
_diffrn_measurement_device 'four-circle diffractometer'
_diffrn_measurement_device_type 'SuperNova, Dual, Cu at zero, EosS2'
_diffrn_measurement_method '\w scans'
_diffrn_orient_matrix_type 'CrysAlisPro convention (1999,Acta A55,543-557)'
_diffrn_orient_matrix_UB_11 0.1529072000
_diffrn_orient_matrix_UB_12 0.0014985000
_diffrn_orient_matrix_UB_13 -0.0065726000
_diffrn_orient_matrix_UB_21 -0.0188079000
_diffrn_orient_matrix_UB_22 0.0010095000
_diffrn_orient_matrix_UB_23 -0.0815323000
_diffrn_orient_matrix_UB_31 -0.0021296000
_diffrn_orient_matrix_UB_32 0.0964550000
_diffrn_orient_matrix_UB_33 0.0010137000
_diffrn_radiation_monochromator mirror
_diffrn_radiation_probe x-ray
_diffrn_radiation_type CuK\a
_diffrn_radiation_wavelength 1.54184
_diffrn_reflns_av_R_equivalents 0.0681
_diffrn_reflns_av_unetI/netI 0.0645
_diffrn_reflns_Laue_measured_fraction_full 0.998
_diffrn_reflns_Laue_measured_fraction_max 0.998
_diffrn_reflns_limit_h_max 11
_diffrn_reflns_limit_h_min -11
_diffrn_reflns_limit_k_max 19
_diffrn_reflns_limit_k_min -12
_diffrn_reflns_limit_l_max 21
_diffrn_reflns_limit_l_min -22
_diffrn_reflns_number 20882
_diffrn_reflns_point_group_measured_fraction_full 0.998
_diffrn_reflns_point_group_measured_fraction_max 0.998
_diffrn_reflns_theta_full 66.584
_diffrn_reflns_theta_max 66.584
_diffrn_reflns_theta_min 4.696
_diffrn_source 'micro-focus sealed X-ray tube'
_diffrn_source_type 'SuperNova (Cu) X-ray Source'
_exptl_absorpt_coefficient_mu 11.125
_exptl_absorpt_correction_T_max 1.00000
_exptl_absorpt_correction_T_min 0.79017
_exptl_absorpt_correction_type multi-scan
_exptl_absorpt_process_details
;
CrysAlisPro 1.171.38.43 (Rigaku Oxford Diffraction, 2015)
Empirical absorption correction using spherical harmonics,
 implemented in SCALE3 ABSPACK scaling algorithm.
;
_exptl_crystal_colour red
_exptl_crystal_colour_primary red
_exptl_crystal_density_diffrn 1.673
_exptl_crystal_description block
_exptl_crystal_F_000 1496
_exptl_crystal_recrystallization_method 'Red crystals grown from vapour-vapour diffusion of hexane into a DCM solution'
_exptl_crystal_size_max 0.084
_exptl_crystal_size_mid 0.037
_exptl_crystal_size_min 0.024
_refine_diff_density_max 4.997
_refine_diff_density_min -3.160
_refine_diff_density_rms 0.231
_refine_ls_extinction_method none
_refine_ls_goodness_of_fit_ref 1.299
_refine_ls_hydrogen_treatment mixed
_refine_ls_matrix_type full
_refine_ls_number_parameters 368
_refine_ls_number_reflns 5301
_refine_ls_number_restraints 0
_refine_ls_restrained_S_all 1.299
_refine_ls_R_factor_all 0.1014
_refine_ls_R_factor_gt 0.0886
_refine_ls_shift/su_max 0.001
_refine_ls_shift/su_mean 0.000
_refine_ls_structure_factor_coef Fsqd
_refine_ls_weighting_details 'w=1/[\s^2^(Fo^2^)+(0.0181P)^2^+109.4603P] where P=(Fo^2^+2Fc^2^)/3'
_refine_ls_weighting_scheme calc
_refine_ls_wR_factor_gt 0.1925
_refine_ls_wR_factor_ref 0.1972
_reflns_Friedel_coverage 0.000
_reflns_number_gt 4533
_reflns_number_total 5301
_reflns_threshold_expression 'I > 2\s(I)'
_cod_data_source_file c9dt00876d1.cif
_cod_data_source_block ram-069_scale
_cod_database_code 7701667
_shelx_shelxl_version_number 2018/3
_chemical_oxdiff_formula 'C30 H31 B1 N6 O2 Fe1 W1'
_chemical_oxdiff_usercomment 'red needle'
_shelx_space_group_comment
;
The symmetry employed for this shelxl refinement is uniquely defined
by the following loop, which should always be used as a source of
symmetry information in preference to the above space-group names.
They are only intended as comments.
;
_reflns_odcompleteness_completeness 99.73
_reflns_odcompleteness_iscentric 1
_reflns_odcompleteness_theta 66.97
_olex2_refinement_description
;
1. Fixed Uiso
 At 1.2 times of:
  All C(H) groups
 At 1.5 times of:
  All C(H,H,H) groups
2. Uiso/Uaniso restraints and constraints
Uanis(N4) = Uanis(N6)
Uanis(C2) = Uanis(C1)
3.a Aromatic/amide H refined with riding coordinates:
 C22(H22), C27(H27), C7(H7), C11(H11), C17(H17), C8(H8), C10(H10), C14(H14),
 C15(H15), C9(H9), C12(H12), C13(H13)
3.b Idealised Me refined as rotating group:
 C24(H24A,H24B,H24C), C29(H29A,H29B,H29C), C25(H25A,H25B,H25C), C19(H19A,H19B,
 H19C), C20(H20A,H20B,H20C), C30(H30A,H30B,H30C)
;
_ins_header
;
TITL RAM-069_scale in P2(1)/n 
REM P2(1)/n (#14 in standard setting)
CELL 1.54184  10.008106  15.966216  18.851428  90.0000  92.4042  90.0000
ZERR    4.00   0.000331   0.000527   0.000752   0.0000   0.0036   0.0000
LATT  1
SYMM -x+1/2, y+1/2,-z+1/2 
SFAC C H B N O Fe W
UNIT 120.00 124.00 4.00 24.00 8.00 4.00 4.00
TREF
HKLF 4
END
;
_olex2_submission_original_sample_id WC3Fc(CO)2(Tp*)
_olex2_submission_special_instructions 'No special instructions were received'
_oxdiff_exptl_absorpt_empirical_details
;
Empirical correction (ABSPACK) includes:
- Absorption correction using spherical harmonics
- Frame scaling
;
_oxdiff_exptl_absorpt_empirical_full_max 1.252
_oxdiff_exptl_absorpt_empirical_full_min 0.849

loop_
_space_group_symop_operation_xyz
'x, y, z'
'-x+1/2, y+1/2, -z+1/2'
'-x, -y, -z'
'x-1/2, -y-1/2, z-1/2'

loop_
_atom_site_label
_atom_site_type_symbol
_atom_site_fract_x
_atom_site_fract_y
_atom_site_fract_z
_atom_site_U_iso_or_equiv
_atom_site_adp_type
_atom_site_occupancy
_atom_site_site_symmetry_order
_atom_site_calc_flag
_atom_site_refinement_flags_posn
W1 W 0.28849(6) 0.35387(4) 0.65012(3) 0.01681(19) Uani 1 1 d .
Fe1 Fe 0.7335(3) 0.63644(16) 0.81048(16) 0.0342(6) Uani 1 1 d .
N5 N 0.2750(12) 0.2170(7) 0.6696(6) 0.018(2) Uani 1 1 d .
N1 N 0.1150(12) 0.3273(7) 0.5721(7) 0.019(3) Uani 1 1 d .
N6 N 0.2526(11) 0.1624(6) 0.6144(6) 0.0148(17) Uani 1 1 d .
O2 O 0.0837(13) 0.4014(8) 0.7660(7) 0.044(3) Uani 1 1 d .
C21 C 0.5153(14) 0.3425(9) 0.5312(8) 0.022(3) Uani 1 1 d .
O1 O 0.2909(12) 0.5429(6) 0.6042(6) 0.033(3) Uani 1 1 d .
C1 C 0.4189(17) 0.3900(9) 0.7146(8) 0.026(2) Uani 1 1 d .
C5 C 0.2884(15) 0.4738(10) 0.6201(8) 0.024(3) Uani 1 1 d .
C22 C 0.5422(15) 0.2956(10) 0.4719(9) 0.030(4) Uani 1 1 d .
H22 H 0.611708 0.304088 0.441535 0.036 Uiso 1 1 calc R
N3 N 0.4054(11) 0.3119(7) 0.5602(6) 0.018(2) Uani 1 1 d .
N2 N 0.1173(12) 0.2547(7) 0.5315(6) 0.020(3) Uani 1 1 d .
C28 C 0.2464(14) 0.0842(8) 0.6414(8) 0.020(3) Uani 1 1 d .
C27 C 0.2613(16) 0.0879(9) 0.7127(8) 0.026(3) Uani 1 1 d .
H27 H 0.259490 0.043352 0.744366 0.031 Uiso 1 1 calc R
N4 N 0.3644(11) 0.2440(6) 0.5200(6) 0.0148(17) Uani 1 1 d .
C18 C 0.0053(16) 0.2509(10) 0.4895(8) 0.027(3) Uani 1 1 d .
C6 C 0.1613(18) 0.3830(10) 0.7232(10) 0.035(4) Uani 1 1 d .
C16 C 0.0025(15) 0.3675(10) 0.5529(8) 0.028(3) Uani 1 1 d .
C23 C 0.4477(17) 0.2350(10) 0.4666(8) 0.029(4) Uani 1 1 d .
C26 C 0.2803(15) 0.1732(8) 0.7294(8) 0.021(3) Uani 1 1 d .
C24 C 0.5883(15) 0.4173(11) 0.5618(9) 0.031(4) Uani 1 1 d .
H24A H 0.623080 0.404284 0.608739 0.047 Uiso 1 1 calc GR
H24B H 0.527848 0.463798 0.563919 0.047 Uiso 1 1 calc GR
H24C H 0.660767 0.431577 0.532238 0.047 Uiso 1 1 calc GR
C4 C 0.6823(14) 0.5191(9) 0.8377(9) 0.026(3) Uani 1 1 d .
C29 C 0.301(2) 0.2121(11) 0.8007(8) 0.038(4) Uani 1 1 d .
H29A H 0.370349 0.253387 0.799180 0.058 Uiso 1 1 calc GR
H29B H 0.325843 0.169741 0.834786 0.058 Uiso 1 1 calc GR
H29C H 0.219257 0.238393 0.814018 0.058 Uiso 1 1 calc GR
C25 C 0.4292(19) 0.1669(10) 0.4124(9) 0.039(4) Uani 1 1 d .
H25A H 0.495738 0.172384 0.377434 0.058 Uiso 1 1 calc GR
H25B H 0.341789 0.171459 0.389713 0.058 Uiso 1 1 calc GR
H25C H 0.438229 0.113379 0.435208 0.058 Uiso 1 1 calc GR
C2 C 0.5092(16) 0.4295(8) 0.7601(8) 0.026(2) Uani 1 1 d .
B1 B 0.2389(17) 0.1950(10) 0.5382(8) 0.019(3) Uani 1 1 d .
C19 C -0.0383(18) 0.4475(11) 0.5869(10) 0.041(4) Uani 1 1 d .
H19A H -0.062965 0.436576 0.634671 0.061 Uiso 1 1 calc GR
H19B H -0.113183 0.471047 0.560384 0.061 Uiso 1 1 calc GR
H19C H 0.035080 0.486257 0.587454 0.061 Uiso 1 1 calc GR
C3 C 0.5914(16) 0.4703(10) 0.7969(8) 0.028(3) Uani 1 1 d .
C7 C 0.6511(19) 0.5765(12) 0.8926(10) 0.044(5) Uani 1 1 d .
H7 H 0.566910 0.584936 0.910410 0.052 Uiso 1 1 calc R
C20 C -0.0202(18) 0.1794(11) 0.4391(9) 0.040(4) Uani 1 1 d .
H20A H 0.031391 0.187145 0.397766 0.060 Uiso 1 1 calc GR
H20B H -0.113541 0.177627 0.425209 0.060 Uiso 1 1 calc GR
H20C H 0.005258 0.127798 0.461968 0.060 Uiso 1 1 calc GR
C30 C 0.2286(18) 0.0090(10) 0.5952(9) 0.032(4) Uani 1 1 d .
H30A H 0.158863 0.019417 0.559777 0.049 Uiso 1 1 calc GR
H30B H 0.204825 -0.038200 0.623569 0.049 Uiso 1 1 calc GR
H30C H 0.310638 -0.002589 0.572487 0.049 Uiso 1 1 calc GR
C11 C 0.630(3) 0.6629(16) 0.7189(17) 0.093(11) Uani 1 1 d .
H11 H 0.574552 0.625534 0.693620 0.111 Uiso 1 1 calc R
C17 C -0.0691(17) 0.3209(11) 0.5017(10) 0.038(4) Uani 1 1 d .
H17 H -0.151395 0.334735 0.479994 0.045 Uiso 1 1 calc R
C8 C 0.768(2) 0.6180(14) 0.9151(12) 0.057(6) Uani 1 1 d .
H8 H 0.774632 0.658840 0.950302 0.068 Uiso 1 1 calc R
C10 C 0.8240(15) 0.5248(11) 0.8291(10) 0.036(4) Uani 1 1 d .
H10 H 0.873443 0.492868 0.798310 0.044 Uiso 1 1 calc R
C14 C 0.706(3) 0.7621(14) 0.7967(18) 0.087(10) Uani 1 1 d .
H14 H 0.709442 0.801770 0.832890 0.105 Uiso 1 1 calc R
C15 C 0.593(3) 0.7170(15) 0.770(2) 0.099(12) Uani 1 1 d .
H15 H 0.507100 0.723360 0.785925 0.119 Uiso 1 1 calc R
C9 C 0.8755(19) 0.5883(13) 0.8764(12) 0.055(6) Uani 1 1 d .
H9 H 0.963744 0.606631 0.880635 0.066 Uiso 1 1 calc R
C12 C 0.766(3) 0.6752(15) 0.7122(16) 0.078(8) Uani 1 1 d .
H12 H 0.818819 0.646636 0.680935 0.093 Uiso 1 1 calc R
C13 C 0.808(3) 0.7353(15) 0.7580(18) 0.088(10) Uani 1 1 d .
H13 H 0.895646 0.755263 0.762399 0.105 Uiso 1 1 calc R
H1 H 0.225(14) 0.144(10) 0.502(7) 0.02(4) Uiso 1 1 d .

loop_
_atom_site_aniso_label
_atom_site_aniso_U_11
_atom_site_aniso_U_22
_atom_site_aniso_U_33
_atom_site_aniso_U_23
_atom_site_aniso_U_13
_atom_site_aniso_U_12
W1 0.0210(3) 0.0109(3) 0.0189(3) -0.0018(3) 0.0049(2) -0.0039(3)
Fe1 0.0259(13) 0.0165(13) 0.0600(18) -0.0058(12) -0.0019(12) -0.0025(11)
N5 0.025(6) 0.015(6) 0.015(6) -0.002(4) 0.005(5) -0.005(5)
N1 0.018(6) 0.007(5) 0.033(7) 0.005(5) 0.001(5) 0.002(4)
N6 0.020(4) 0.005(4) 0.019(4) -0.001(3) 0.003(3) -0.001(3)
O2 0.052(8) 0.039(7) 0.043(7) -0.013(6) 0.036(6) -0.017(6)
C21 0.017(7) 0.019(8) 0.030(8) -0.002(6) 0.007(6) -0.002(6)
O1 0.045(7) 0.014(6) 0.042(7) 0.008(5) 0.019(5) 0.001(5)
C1 0.042(7) 0.005(5) 0.033(6) -0.001(4) 0.012(5) 0.008(4)
C5 0.021(8) 0.033(10) 0.020(7) -0.009(7) 0.009(6) 0.001(6)
C22 0.020(8) 0.034(9) 0.037(9) 0.000(7) 0.016(7) -0.004(7)
N3 0.015(6) 0.016(6) 0.022(6) -0.004(5) 0.006(5) -0.007(5)
N2 0.024(7) 0.015(6) 0.020(6) -0.004(5) 0.003(5) -0.002(5)
C28 0.023(8) 0.005(6) 0.030(8) -0.002(6) 0.003(6) 0.000(5)
C27 0.036(9) 0.009(7) 0.032(9) -0.001(6) 0.004(7) 0.000(6)
N4 0.020(4) 0.005(4) 0.019(4) -0.001(3) 0.003(3) -0.001(3)
C18 0.023(8) 0.027(8) 0.031(9) 0.004(7) -0.004(6) -0.011(7)
C6 0.046(11) 0.016(8) 0.043(10) 0.007(7) 0.006(8) -0.018(7)
C16 0.019(7) 0.027(9) 0.037(9) 0.001(7) -0.001(6) 0.006(6)
C23 0.035(9) 0.021(8) 0.031(9) -0.004(7) 0.015(7) 0.005(7)
C26 0.027(8) 0.010(7) 0.027(8) 0.005(6) -0.004(6) -0.005(6)
C24 0.017(8) 0.038(10) 0.038(9) -0.002(7) 0.002(7) -0.009(7)
C4 0.015(8) 0.022(8) 0.041(10) -0.004(7) -0.005(6) 0.000(6)
C29 0.065(13) 0.026(9) 0.024(9) 0.007(7) 0.002(8) 0.000(8)
C25 0.052(11) 0.027(9) 0.039(10) -0.009(7) 0.020(8) -0.004(8)
C2 0.042(7) 0.005(5) 0.033(6) -0.001(4) 0.012(5) 0.008(4)
B1 0.024(9) 0.017(8) 0.015(8) -0.005(6) -0.002(6) 0.000(6)
C19 0.032(10) 0.028(9) 0.062(12) 0.007(8) 0.007(9) 0.013(8)
C3 0.031(9) 0.024(8) 0.030(9) 0.001(7) -0.002(7) -0.001(7)
C7 0.041(11) 0.047(11) 0.042(11) -0.016(9) 0.004(8) -0.022(9)
C20 0.041(10) 0.037(10) 0.040(10) 0.008(8) -0.023(8) -0.007(8)
C30 0.040(10) 0.022(8) 0.035(9) -0.001(7) 0.000(8) 0.005(7)
C11 0.12(3) 0.039(15) 0.11(2) 0.037(15) -0.07(2) -0.006(15)
C17 0.026(9) 0.039(10) 0.047(11) 0.010(8) -0.014(8) -0.003(7)
C8 0.046(12) 0.061(14) 0.064(14) -0.023(11) 0.006(10) -0.013(10)
C10 0.006(7) 0.041(10) 0.061(12) -0.003(9) -0.009(7) 0.009(7)
C14 0.08(2) 0.026(12) 0.16(3) 0.003(15) 0.02(2) 0.010(12)
C15 0.048(15) 0.024(12) 0.22(4) 0.022(18) -0.028(19) 0.011(11)
C9 0.028(10) 0.050(13) 0.085(16) -0.013(11) -0.026(10) -0.014(9)
C12 0.10(2) 0.032(13) 0.11(2) 0.025(13) 0.039(18) 0.003(13)
C13 0.08(2) 0.036(14) 0.15(3) 0.030(17) 0.013(19) -0.012(13)

loop_
_atom_type_symbol
_atom_type_description
_atom_type_scat_dispersion_real
_atom_type_scat_dispersion_imag
_atom_type_scat_source
C C 0.0181 0.0091 'International Tables Vol C Tables 4.2.6.8 and 6.1.1.4'
H H 0.0000 0.0000 'International Tables Vol C Tables 4.2.6.8 and 6.1.1.4'
B B 0.0090 0.0039 'International Tables Vol C Tables 4.2.6.8 and 6.1.1.4'
Fe Fe -1.1336 3.1974 'International Tables Vol C Tables 4.2.6.8 and 6.1.1.4'
N N 0.0311 0.0180 'International Tables Vol C Tables 4.2.6.8 and 6.1.1.4'
O O 0.0492 0.0322 'International Tables Vol C Tables 4.2.6.8 and 6.1.1.4'
W W -5.4734 5.5774 'International Tables Vol C Tables 4.2.6.8 and 6.1.1.4'

loop_
_exptl_crystal_face_index_h
_exptl_crystal_face_index_k
_exptl_crystal_face_index_l
_exptl_crystal_face_perp_dist
1 -3 -12 0.0183
-5 6 -1 0.0417
5 -6 1 0.0227
-5 -7 -1 0.0301
5 7 1 0.0361
-1 -8 7 0.0115
1 8 -7 0.0125
-1 3 12 0.0083

loop_
_geom_angle_atom_site_label_1
_geom_angle_atom_site_label_2
_geom_angle_atom_site_label_3
_geom_angle
N5 W1 N1 82.7(4)
C1 W1 N5 104.2(5)
C1 W1 N1 172.0(5)
C1 W1 C5 83.0(6)
C1 W1 N3 102.7(6)
C1 W1 C6 85.7(7)
C5 W1 N5 172.4(5)
C5 W1 N1 90.3(5)
C5 W1 N3 93.9(5)
N3 W1 N5 82.3(4)
N3 W1 N1 82.0(4)
C6 W1 N5 94.1(5)
C6 W1 N1 89.9(6)
C6 W1 C5 88.8(6)
C6 W1 N3 171.5(6)
C4 Fe1 C7 41.4(7)
C4 Fe1 C11 106.6(9)
C4 Fe1 C10 41.7(6)
C4 Fe1 C14 155.9(9)
C4 Fe1 C15 120.4(9)
C4 Fe1 C13 162.5(11)
C7 Fe1 C14 120.4(11)
C7 Fe1 C15 106.8(12)
C11 Fe1 C7 122.7(11)
C11 Fe1 C10 122.9(10)
C11 Fe1 C14 67.9(12)
C11 Fe1 C15 39.2(13)
C11 Fe1 C13 66.9(12)
C8 Fe1 C4 69.5(8)
C8 Fe1 C7 40.6(7)
C8 Fe1 C11 158.5(13)
C8 Fe1 C10 69.1(8)
C8 Fe1 C14 106.6(12)
C8 Fe1 C15 123.3(13)
C8 Fe1 C13 122.7(12)
C10 Fe1 C7 69.2(8)
C10 Fe1 C14 160.9(10)
C10 Fe1 C15 157.2(10)
C15 Fe1 C14 40.6(11)
C9 Fe1 C4 70.5(7)
C9 Fe1 C7 69.2(9)
C9 Fe1 C11 159.5(13)
C9 Fe1 C8 41.0(9)
C9 Fe1 C10 41.7(7)
C9 Fe1 C14 123.0(11)
C9 Fe1 C15 159.7(12)
C9 Fe1 C13 109.5(11)
C12 Fe1 C4 125.4(9)
C12 Fe1 C7 160.9(11)
C12 Fe1 C11 40.4(12)
C12 Fe1 C8 158.4(11)
C12 Fe1 C10 110.3(9)
C12 Fe1 C14 66.5(12)
C12 Fe1 C15 65.9(13)
C12 Fe1 C9 123.9(11)
C12 Fe1 C13 39.2(11)
C13 Fe1 C7 156.0(11)
C13 Fe1 C10 126.8(10)
C13 Fe1 C14 38.8(11)
C13 Fe1 C15 65.6(12)
N6 N5 W1 120.6(8)
C26 N5 W1 131.2(9)
C26 N5 N6 108.1(11)
N2 N1 W1 118.9(8)
C16 N1 W1 134.4(10)
C16 N1 N2 106.6(12)
N5 N6 B1 120.2(10)
C28 N6 N5 108.1(11)
C28 N6 B1 131.7(12)
C22 C21 C24 129.3(13)
N3 C21 C22 108.8(13)
N3 C21 C24 121.9(13)
C2 C1 W1 170.9(12)
O1 C5 W1 178.2(15)
C23 C22 C21 106.8(13)
C21 N3 W1 132.3(9)
C21 N3 N4 107.1(11)
N4 N3 W1 120.5(8)
N1 N2 B1 120.0(11)
C18 N2 N1 109.3(12)
C18 N2 B1 130.8(12)
N6 C28 C30 122.0(13)
C27 C28 N6 109.3(12)
C27 C28 C30 128.7(13)
C28 C27 C26 105.9(13)
N3 N4 B1 120.6(11)
C23 N4 N3 108.5(11)
C23 N4 B1 130.9(12)
N2 C18 C20 121.5(15)
N2 C18 C17 108.1(14)
C17 C18 C20 130.4(15)
O2 C6 W1 178.7(17)
N1 C16 C19 122.6(15)
N1 C16 C17 109.5(14)
C17 C16 C19 127.7(15)
C22 C23 C25 129.4(14)
N4 C23 C22 108.8(14)
N4 C23 C25 121.8(14)
N5 C26 C27 108.6(13)
N5 C26 C29 123.2(13)
C27 C26 C29 128.2(14)
C3 C4 Fe1 122.8(12)
C3 C4 C7 126.8(15)
C3 C4 C10 126.4(15)
C7 C4 Fe1 69.7(10)
C7 C4 C10 106.8(14)
C10 C4 Fe1 69.5(9)
C3 C2 C1 174.7(16)
N6 B1 N2 109.0(11)
N6 B1 N4 110.0(12)
N4 B1 N2 108.5(12)
C2 C3 C4 177.9(17)
C4 C7 Fe1 69.0(10)
C8 C7 Fe1 69.2(12)
C8 C7 C4 108.6(17)
C15 C11 Fe1 70.5(16)
C15 C11 C12 105(3)
C12 C11 Fe1 68.7(15)
C18 C17 C16 106.5(14)
C7 C8 Fe1 70.2(12)
C7 C8 C9 109.4(18)
C9 C8 Fe1 69.2(13)
C4 C10 Fe1 68.8(9)
C9 C10 Fe1 68.3(11)
C9 C10 C4 107.8(16)
C15 C14 Fe1 69.1(13)
C13 C14 Fe1 69.9(14)
C13 C14 C15 105(3)
C11 C15 Fe1 70.3(14)
C11 C15 C14 110(3)
C14 C15 Fe1 70.3(14)
C8 C9 Fe1 69.9(13)
C8 C9 C10 107.5(16)
C10 C9 Fe1 70.0(10)
C11 C12 Fe1 70.9(15)
C13 C12 Fe1 71.6(17)
C13 C12 C11 109(3)
C14 C13 Fe1 71.3(15)
C12 C13 Fe1 69.2(14)
C12 C13 C14 110(3)

loop_
_geom_bond_atom_site_label_1
_geom_bond_atom_site_label_2
_geom_bond_distance
W1 N5 2.222(11)
W1 N1 2.269(12)
W1 C1 1.838(17)
W1 C5 1.997(16)
W1 N3 2.205(11)
W1 C6 1.970(18)
Fe1 C4 2.015(16)
Fe1 C7 2.025(19)
Fe1 C11 2.02(2)
Fe1 C8 2.01(2)
Fe1 C10 2.024(17)
Fe1 C14 2.04(2)
Fe1 C15 2.02(2)
Fe1 C9 2.00(2)
Fe1 C12 1.99(3)
Fe1 C13 2.02(2)
N5 N6 1.368(15)
N5 C26 1.325(18)
N1 N2 1.389(16)
N1 C16 1.333(18)
N6 C28 1.351(17)
N6 B1 1.530(19)
O2 C6 1.18(2)
C21 C22 1.38(2)
C21 N3 1.341(17)
C21 C24 1.50(2)
O1 C5 1.144(19)
C1 C2 1.37(2)
C22 C23 1.35(2)
N3 N4 1.375(15)
N2 C18 1.345(19)
N2 B1 1.55(2)
C28 C27 1.35(2)
C28 C30 1.49(2)
C27 C26 1.41(2)
N4 C23 1.341(18)
N4 B1 1.530(19)
C18 C20 1.50(2)
C18 C17 1.37(2)
C16 C19 1.49(2)
C16 C17 1.39(2)
C23 C25 1.50(2)
C26 C29 1.49(2)
C4 C3 1.40(2)
C4 C7 1.43(2)
C4 C10 1.44(2)
C2 C3 1.24(2)
C7 C8 1.40(3)
C11 C15 1.36(4)
C11 C12 1.39(4)
C8 C9 1.40(3)
C10 C9 1.43(3)
C14 C15 1.41(4)
C14 C13 1.35(4)
C12 C13 1.35(4)

loop_
_exptl_oxdiff_crystal_face_indexfrac_h
_exptl_oxdiff_crystal_face_indexfrac_k
_exptl_oxdiff_crystal_face_indexfrac_l
_exptl_oxdiff_crystal_face_x
_exptl_oxdiff_crystal_face_y
_exptl_oxdiff_crystal_face_z
0.9913 -3.0130 -11.9889 0.2259 0.9558 -0.3049
-5.0046 5.9894 -0.9964 -0.7497 0.1814 0.5874
5.0046 -5.9894 0.9964 0.7497 -0.1814 -0.5874
-4.9925 -7.0047 -0.9599 -0.7676 0.1651 -0.6660
4.9925 7.0047 0.9599 0.7676 -0.1651 0.6660
-0.9856 -7.9885 7.0226 -0.2088 -0.5621 -0.7613
0.9856 7.9885 -7.0226 0.2088 0.5621 0.7613
-0.9913 3.0130 11.9889 -0.2259 -0.9558 0.3049

loop_
_smtbx_masks_void_nr
_smtbx_masks_void_average_x
_smtbx_masks_void_average_y
_smtbx_masks_void_average_z
_smtbx_masks_void_volume
_smtbx_masks_void_count_electrons
1 0.258 0.401 0.444 17.1 0.0
2 0.242 0.901 0.056 17.1 0.0
3 0.758 0.099 0.944 17.1 0.0
4 0.742 0.599 0.556 17.1 0.0
